data_2203961
loop_
_publ_author_name
'Y\"uce, S\"uheyla'
'\"Ozek, Arzu'
'Albayrak, \,Ci\<gdem'
'Odaba\;so\<glu, Mustafa'
'B\"uy\"ukg\"ung\"or, Orhan'

_publ_section_title
;
 1-[(4-Acetylphenylamino)methylene]naphthalen-2(1<i>H</i>)-one
;
_journal_issue 7
_journal_name_full 'Acta Crystallographica Section E'
_journal_page_first o1217
_journal_page_last o1218
_journal_paper_doi 10.1107/S1600536804010633
_journal_volume 60
_journal_year 2004
_chemical_formula_iupac 'C19 H15 N O2'
_chemical_formula_moiety 'C19 H15 N O2'
_chemical_formula_sum 'C19 H15 N O2'
_chemical_formula_weight 289.32
_chemical_name_systematic
;
1-[(4-Acetyl-phenylamino)-methylene]naphthalen-2(1H)-one
;
_space_group_IT_number 14
_symmetry_cell_setting monoclinic
_symmetry_space_group_name_Hall '-P 2ybc'
_symmetry_space_group_name_H-M 'P 1 21/c 1'
_atom_sites_solution_hydrogens geom
_atom_sites_solution_primary direct
_atom_sites_solution_secondary difmap
_cell_angle_alpha 90.00
_cell_angle_beta 90.050(5)
_cell_angle_gamma 90.00
_cell_formula_units_Z 4
_cell_length_a 6.7815(4)
_cell_length_b 14.0948(12)
_cell_length_c 15.0855(10)
_cell_measurement_reflns_used 11906
_cell_measurement_temperature 293(2)
_cell_measurement_theta_max 28.4
_cell_measurement_theta_min 2.0
_cell_volume 1441.93(18)
_computing_cell_refinement X-AREA
_computing_data_collection 'X-AREA (Stoe & Cie, 2002)'
_computing_data_reduction 'X-RED32 (Stoe & Cie, 2002)'
_computing_molecular_graphics 'ORTEP-3 for Windows (Farrugia, 1997)'
_computing_publication_material 'WinGX (Farrugia, 1999)'
_computing_structure_refinement 'SHELXL97 (Sheldrick, 1997)'
_computing_structure_solution 'SHELXS97 (Sheldrick, 1997)'
_diffrn_ambient_temperature 293
_diffrn_detector_area_resol_mean 6.67
_diffrn_measured_fraction_theta_full 1.0
_diffrn_measured_fraction_theta_max 1.0
_diffrn_measurement_device '2-circle goniometer'
_diffrn_measurement_device_type 'Stoe IPDS-2'
_diffrn_measurement_method \w
_diffrn_radiation_monochromator 'plane graphite'
_diffrn_radiation_source 'fine-focus sealed tube'
_diffrn_radiation_type 'Mo K\a'
_diffrn_radiation_wavelength 0.71073
_diffrn_reflns_av_R_equivalents 0.0444
_diffrn_reflns_av_sigmaI/netI 0.0335
_diffrn_reflns_limit_h_max 8
_diffrn_reflns_limit_h_min -8
_diffrn_reflns_limit_k_max 17
_diffrn_reflns_limit_k_min -17
_diffrn_reflns_limit_l_max 18
_diffrn_reflns_limit_l_min -18
_diffrn_reflns_number 20326
_diffrn_reflns_theta_full 25.99
_diffrn_reflns_theta_max 25.99
_diffrn_reflns_theta_min 1.98
_diffrn_standards_decay_% <2
_diffrn_standards_number 0
_exptl_absorpt_coefficient_mu 0.087
_exptl_absorpt_correction_type none
_exptl_absorpt_process_details '(X-RED; Stoe & Cie, 2002)'
_exptl_crystal_colour orange
_exptl_crystal_density_diffrn 1.333
_exptl_crystal_density_method 'not measured'
_exptl_crystal_description prism
_exptl_crystal_F_000 608
_exptl_crystal_size_max 0.38
_exptl_crystal_size_mid 0.31
_exptl_crystal_size_min 0.28
_refine_diff_density_max 0.10
_refine_diff_density_min -0.15
_refine_ls_extinction_method none
_refine_ls_goodness_of_fit_ref 0.849
_refine_ls_hydrogen_treatment mixed
_refine_ls_matrix_type full
_refine_ls_number_parameters 255
_refine_ls_number_reflns 2839
_refine_ls_number_restraints 0
_refine_ls_restrained_S_all 0.849
_refine_ls_R_factor_all 0.0665
_refine_ls_R_factor_gt 0.0361
_refine_ls_shift/su_max 0.000
_refine_ls_shift/su_mean 0.000
_refine_ls_structure_factor_coef Fsqd
_refine_ls_weighting_details 'calc w = 1/[\s^2^(Fo^2^)+(0.0571P)^2^] where P = (Fo^2^+2Fc^2^)/3'
_refine_ls_weighting_scheme calc
_refine_ls_wR_factor_gt 0.0817
_refine_ls_wR_factor_ref 0.0891
_reflns_number_gt 1731
_reflns_number_total 2839
_reflns_threshold_expression I>2\s(I)
_cod_data_source_file wn6245.cif
_cod_data_source_block I
_cod_depositor_comments
;
The following automatic conversions were performed:
'_symmetry_cell_setting' value 'Monoclinic' changed to 'monoclinic'
according to '/home/saulius/struct/CIF-dictionaries/cif_core.dic'
dictionary named 'cif_core.dic' version 2.4.1 from 2010-06-29.

Automatic conversion script
Id: cif_fix_enum 1527 2010-12-29 10:47:43Z saulius 

The following automatic conversions were performed:

'_symmetry_cell_setting' value 'Monoclinic' changed to 'monoclinic'
according to /home/saulius/struct/CIF-dictionaries/cif_core.dic
dictionary named 'cif_core.dic' version 2.4.1 from 2010-06-29.

Automatic conversion script
Id: cif_fix_values 1715 2011-07-08 13:25:40Z adriana 
;
_cod_original_sg_symbol_H-M 'P 21/c'
_cod_database_code 2203961

loop_
_symmetry_equiv_pos_as_xyz
'x, y, z'
'-x, y+1/2, -z+1/2'
'-x, -y, -z'
'x, -y-1/2, z-1/2'

loop_
_atom_site_label
_atom_site_fract_x
_atom_site_fract_y
_atom_site_fract_z
_atom_site_U_iso_or_equiv
_atom_site_adp_type
_atom_site_calc_flag
_atom_site_refinement_flags
_atom_site_occupancy
_atom_site_type_symbol
C1 0.1400(2) 0.32988(11) 0.70071(9) 0.0573(4) Uani d . 1 C
C2 -0.0010(2) 0.25924(12) 0.72681(10) 0.0646(4) Uani d . 1 C
C3 0.0376(2) 0.16670(12) 0.71847(10) 0.0623(4) Uani d . 1 C
C4 0.2186(2) 0.13221(10) 0.68285(9) 0.0533(3) Uani d . 1 C
C5 0.2530(3) 0.03461(11) 0.67431(11) 0.0665(4) Uani d . 1 C
C6 0.4241(3) 0.00168(12) 0.63927(12) 0.0756(5) Uani d . 1 C
C7 0.5669(3) 0.06561(11) 0.61107(12) 0.0723(5) Uani d . 1 C
C8 0.5374(2) 0.16135(10) 0.61879(10) 0.0593(4) Uani d . 1 C
C9 0.3630(2) 0.19802(9) 0.65493(8) 0.0486(3) Uani d . 1 C
C10 0.3231(2) 0.29870(9) 0.66380(8) 0.0478(3) Uani d . 1 C
C11 0.4587(2) 0.36632(9) 0.63393(9) 0.0507(3) Uani d . 1 C
C12 0.5575(2) 0.53029(9) 0.61207(8) 0.0486(3) Uani d . 1 C
C13 0.7510(2) 0.51228(10) 0.58943(10) 0.0578(4) Uani d . 1 C
C14 0.8717(2) 0.58604(10) 0.56498(10) 0.0582(4) Uani d . 1 C
C15 0.8055(2) 0.67910(8) 0.56301(9) 0.0495(3) Uani d . 1 C
C16 0.6110(2) 0.69591(10) 0.58639(10) 0.0565(4) Uani d . 1 C
C17 0.4879(2) 0.62263(10) 0.61039(10) 0.0572(4) Uani d . 1 C
C18 0.9463(2) 0.75494(10) 0.53797(10) 0.0582(4) Uani d . 1 C
C19 0.8896(3) 0.85698(11) 0.54936(14) 0.0691(5) Uani d . 1 C
N1 0.42737(18) 0.45830(7) 0.63913(7) 0.0544(3) Uani d . 1 N
H1 0.3165 0.4761 0.6612 0.065 Uiso calc R 1 H
O1 0.09892(17) 0.41806(8) 0.71040(8) 0.0781(4) Uani d . 1 O
O2 1.10822(18) 0.73426(8) 0.50965(9) 0.0899(4) Uani d . 1 O
H2 -0.122(3) 0.2835(11) 0.7510(10) 0.075(5) Uiso d . 1 H
H3 -0.057(3) 0.1202(12) 0.7355(10) 0.081(5) Uiso d . 1 H
H4 0.146(2) -0.0085(12) 0.6954(10) 0.076(5) Uiso d . 1 H
H5 0.455(2) -0.0657(12) 0.6319(10) 0.084(5) Uiso d . 1 H
H6 0.694(2) 0.0406(11) 0.5849(10) 0.079(5) Uiso d . 1 H
H7 0.645(2) 0.2032(10) 0.5982(9) 0.063(4) Uiso d . 1 H
H8 0.579(2) 0.3449(9) 0.6080(9) 0.051(4) Uiso d . 1 H
H9 0.805(2) 0.4476(11) 0.5899(10) 0.071(4) Uiso d . 1 H
H10 1.012(2) 0.5736(10) 0.5501(10) 0.072(5) Uiso d . 1 H
H11 0.556(2) 0.7601(11) 0.5878(10) 0.072(4) Uiso d . 1 H
H12 0.354(2) 0.6336(10) 0.6261(9) 0.069(5) Uiso d . 1 H
H13 0.769(3) 0.8722(13) 0.5174(13) 0.101(7) Uiso d . 1 H
H14 1.001(3) 0.8957(15) 0.5274(14) 0.123(7) Uiso d . 1 H
H15 0.850(3) 0.8698(13) 0.6100(14) 0.105(7) Uiso d . 1 H

loop_
_atom_site_aniso_label
_atom_site_aniso_U_11
_atom_site_aniso_U_22
_atom_site_aniso_U_33
_atom_site_aniso_U_12
_atom_site_aniso_U_13
_atom_site_aniso_U_23
C1 0.0544(9) 0.0634(9) 0.0539(9) 0.0061(7) 0.0041(7) 0.0045(6)
C2 0.0483(9) 0.0834(12) 0.0622(9) 0.0001(8) 0.0105(7) 0.0037(8)
C3 0.0572(10) 0.0741(11) 0.0556(9) -0.0153(8) 0.0039(7) 0.0054(8)
C4 0.0555(9) 0.0559(8) 0.0484(7) -0.0107(7) -0.0001(6) 0.0028(6)
C5 0.0738(12) 0.0580(10) 0.0678(10) -0.0191(8) 0.0043(9) 0.0026(7)
C6 0.0898(14) 0.0468(9) 0.0901(12) -0.0064(9) 0.0111(10) -0.0010(8)
C7 0.0712(12) 0.0517(9) 0.0941(12) -0.0001(8) 0.0148(10) -0.0056(8)
C8 0.0543(9) 0.0471(8) 0.0764(10) -0.0033(7) 0.0077(8) -0.0016(7)
C9 0.0495(8) 0.0499(7) 0.0466(7) -0.0057(6) -0.0006(6) 0.0007(6)
C10 0.0462(8) 0.0506(7) 0.0466(7) -0.0008(6) 0.0008(6) 0.0023(6)
C11 0.0512(9) 0.0480(8) 0.0528(8) 0.0025(7) 0.0011(7) -0.0025(6)
C12 0.0528(9) 0.0437(7) 0.0494(8) 0.0012(6) 0.0015(6) -0.0010(6)
C13 0.0555(9) 0.0423(8) 0.0755(10) 0.0042(7) 0.0035(8) -0.0032(7)
C14 0.0513(9) 0.0487(8) 0.0747(10) 0.0033(7) 0.0052(8) -0.0074(7)
C15 0.0557(9) 0.0445(8) 0.0483(8) 0.0004(6) -0.0016(6) -0.0025(5)
C16 0.0604(10) 0.0427(7) 0.0664(9) 0.0077(7) 0.0031(7) 0.0001(6)
C17 0.0526(9) 0.0479(8) 0.0710(10) 0.0073(7) 0.0069(7) 0.0014(7)
C18 0.0596(10) 0.0562(9) 0.0589(9) -0.0032(7) -0.0015(7) 0.0037(7)
C19 0.0830(13) 0.0492(9) 0.0750(12) -0.0076(8) -0.0021(11) 0.0027(8)
N1 0.0540(7) 0.0478(7) 0.0614(7) 0.0031(5) 0.0073(6) 0.0000(5)
O1 0.0714(8) 0.0655(7) 0.0976(8) 0.0172(5) 0.0223(6) 0.0046(6)
O2 0.0658(8) 0.0725(7) 0.1315(11) -0.0044(6) 0.0233(7) 0.0150(7)

loop_
_atom_type_symbol
_atom_type_description
_atom_type_scat_dispersion_real
_atom_type_scat_dispersion_imag
_atom_type_scat_source
C C 0.0033 0.0016 'International Tables Vol C Tables 4.2.6.8 and 6.1.1.4'
H H 0.0000 0.0000 'International Tables Vol C Tables 4.2.6.8 and 6.1.1.4'
N N 0.0061 0.0033 'International Tables Vol C Tables 4.2.6.8 and 6.1.1.4'
O O 0.0106 0.0060 'International Tables Vol C Tables 4.2.6.8 and 6.1.1.4'

loop_
_geom_angle_atom_site_label_1
_geom_angle_atom_site_label_2
_geom_angle_atom_site_label_3
_geom_angle
_geom_angle_publ_flag
O1 C1 C10 122.07(13) y
O1 C1 C2 119.74(14) y
C10 C1 C2 118.18(14) ?
C3 C2 C1 121.37(15) ?
C3 C2 H2 123.4(9) ?
C1 C2 H2 115.2(9) ?
C2 C3 C4 122.49(15) ?
C2 C3 H3 121.0(10) ?
C4 C3 H3 116.5(10) ?
C5 C4 C9 120.09(14) ?
C5 C4 C3 120.87(14) ?
C9 C4 C3 119.04(13) ?
C6 C5 C4 120.94(15) ?
C6 C5 H4 122.5(9) ?
C4 C5 H4 116.6(9) ?
C5 C6 C7 119.59(15) ?
C5 C6 H5 124.0(10) ?
C7 C6 H5 116.4(10) ?
C8 C7 C6 120.72(17) ?
C8 C7 H6 120.1(9) ?
C6 C7 H6 119.2(9) ?
C7 C8 C9 121.32(15) ?
C7 C8 H7 116.9(8) ?
C9 C8 H7 121.8(8) ?
C8 C9 C4 117.34(13) ?
C8 C9 C10 123.62(12) ?
C4 C9 C10 119.04(12) ?
C11 C10 C1 119.14(13) y
C11 C10 C9 120.95(12) y
C1 C10 C9 119.88(12) ?
N1 C11 C10 123.08(14) y
N1 C11 H8 118.2(8) y
C10 C11 H8 118.7(8) ?
C13 C12 C17 119.52(13) ?
C13 C12 N1 122.46(12) y
C17 C12 N1 118.01(13) y
C14 C13 C12 119.62(13) ?
C14 C13 H9 118.8(9) ?
C12 C13 H9 121.6(9) ?
C13 C14 C15 121.93(14) ?
C13 C14 H10 119.8(9) ?
C15 C14 H10 118.2(9) ?
C16 C15 C14 117.65(13) ?
C16 C15 C18 123.69(12) ?
C14 C15 C18 118.64(13) ?
C17 C16 C15 121.07(13) ?
C17 C16 H11 117.1(9) ?
C15 C16 H11 121.8(9) ?
C16 C17 C12 120.21(14) ?
C16 C17 H12 121.5(9) ?
C12 C17 H12 118.3(9) ?
O2 C18 C15 119.96(13) ?
O2 C18 C19 120.19(15) ?
C15 C18 C19 119.84(15) ?
C18 C19 H13 111.7(11) ?
C18 C19 H14 107.2(12) ?
H13 C19 H14 110.6(16) ?
C18 C19 H15 111.0(11) ?
H13 C19 H15 101.3(16) ?
H14 C19 H15 115.0(16) ?
C11 N1 C12 126.33(12) y
C11 N1 H1 116.8 ?
C12 N1 H1 116.8 ?

loop_
_geom_bond_atom_site_label_1
_geom_bond_atom_site_label_2
_geom_bond_distance
_geom_bond_publ_flag
C1 O1 1.2822(17) y
C1 C10 1.4305(19) y
C1 C2 1.436(2) y
C2 C3 1.336(2) y
C2 H2 0.961(17) ?
C3 C4 1.425(2) y
C3 H3 0.951(17) ?
C4 C5 1.401(2) y
C4 C9 1.4134(19) ?
C5 C6 1.357(2) y
C5 H4 0.997(16) ?
C6 C7 1.390(2) y
C6 H5 0.979(17) ?
C7 C8 1.369(2) y
C7 H6 1.012(17) ?
C8 C9 1.402(2) y
C8 H7 0.991(15) ?
C9 C10 1.4508(19) y
C10 C11 1.3988(19) y
C11 N1 1.3161(17) y
C11 H8 0.955(14) ?
C12 C13 1.380(2) ?
C12 C17 1.3848(18) ?
C12 N1 1.4056(17) y
C13 C14 1.374(2) ?
C13 H9 0.983(15) ?
C14 C15 1.3865(19) ?
C14 H10 0.991(17) ?
C15 C16 1.386(2) ?
C15 C18 1.482(2) ?
C16 C17 1.377(2) ?
C16 H11 0.978(15) ?
C17 H12 0.952(16) ?
C18 O2 1.2141(18) y
C18 C19 1.499(2) y
C19 H13 0.97(2) ?
C19 H14 0.99(2) ?
C19 H15 0.97(2) ?
N1 H1 0.86 y

loop_
_geom_hbond_atom_site_label_D
_geom_hbond_atom_site_label_H
_geom_hbond_atom_site_label_A
_geom_hbond_distance_DH
_geom_hbond_distance_HA
_geom_hbond_distance_DA
_geom_hbond_angle_DHA
N1 H1 O1 0.86 1.84 2.5383(16) 137

loop_
_geom_torsion_atom_site_label_1
_geom_torsion_atom_site_label_2
_geom_torsion_atom_site_label_3
_geom_torsion_atom_site_label_4
_geom_torsion
_geom_torsion_publ_flag
O1 C1 C2 C3 -179.34(15) y
C10 C1 C2 C3 1.1(2) ?
C1 C2 C3 C4 -0.5(3) ?
C2 C3 C4 C5 -179.36(16) ?
C2 C3 C4 C9 -0.2(2) ?
C9 C4 C5 C6 -0.1(2) ?
C3 C4 C5 C6 179.08(16) ?
C4 C5 C6 C7 -0.3(3) ?
C5 C6 C7 C8 0.4(3) ?
C6 C7 C8 C9 -0.2(3) ?
C7 C8 C9 C4 -0.2(2) ?
C7 C8 C9 C10 -179.32(15) ?
C5 C4 C9 C8 0.3(2) ?
C3 C4 C9 C8 -178.88(14) ?
C5 C4 C9 C10 179.50(13) ?
C3 C4 C9 C10 0.32(19) ?
O1 C1 C10 C11 -2.7(2) ?
C2 C1 C10 C11 176.91(13) ?
O1 C1 C10 C9 179.51(13) ?
C2 C1 C10 C9 -0.9(2) ?
C8 C9 C10 C11 1.6(2) ?
C4 C9 C10 C11 -177.55(13) ?
C8 C9 C10 C1 179.39(13) ?
C4 C9 C10 C1 0.24(18) ?
C1 C10 C11 N1 0.9(2) y
C9 C10 C11 N1 178.75(13) y
C17 C12 C13 C14 -0.4(2) ?
N1 C12 C13 C14 -178.88(13) y
C12 C13 C14 C15 0.6(2) ?
C13 C14 C15 C16 -0.3(2) ?
C13 C14 C15 C18 178.55(14) ?
C14 C15 C16 C17 -0.2(2) ?
C18 C15 C16 C17 -178.98(14) ?
C15 C16 C17 C12 0.4(2) ?
C13 C12 C17 C16 -0.1(2) ?
N1 C12 C17 C16 178.46(13) y
C16 C15 C18 O2 -172.52(15) ?
C14 C15 C18 O2 8.7(2) ?
C16 C15 C18 C19 8.7(2) ?
C14 C15 C18 C19 -170.09(15) ?
C10 C11 N1 C12 178.81(13) y
C13 C12 N1 C11 -11.0(2) y
C17 C12 N1 C11 170.54(13) y

loop_
_cod_related_entry_id
_cod_related_entry_database
_cod_related_entry_code
1 ChemSpider 30654753
